data_4342245
loop_
_publ_author_name
'Kosaka, Wataru'
'Morita, Takaumi'
'Yokoyama, Taiga'
'Zhang, Jun'
'Miyasaka, Hitoshi'

_publ_section_title
;
 Fully Electron-Transferred Donor/Acceptor Layered Frameworks with
 TCNQ(2-).
;
_journal_issue 4
_journal_name_full 'Inorganic chemistry'
_journal_page_first 1518
_journal_page_last 1527
_journal_paper_doi 10.1021/ic502513p
_journal_volume 54
_journal_year 2015
_chemical_formula_moiety 'C40 H32 B F16 O10 Ru2'
_chemical_formula_sum 'C40 H32 B F16 O10 Ru2'
_chemical_formula_weight 1189.61
_space_group_crystal_system monoclinic
_space_group_IT_number 14
_space_group_name_Hall '-P 2yab'
_space_group_name_H-M_alt 'P 1 21/a 1'
_symmetry_space_group_name_Hall '-P 2yab'
_symmetry_space_group_name_H-M 'P 1 21/a 1'
_atom_sites_solution_hydrogens geom
_atom_sites_solution_primary direct
_atom_sites_solution_secondary difmap
_cell_angle_alpha 90.0000
_cell_angle_beta 106.233(8)
_cell_angle_gamma 90.0000
_cell_formula_units_Z 4
_cell_length_a 16.769(8)
_cell_length_b 15.677(7)
_cell_length_c 16.921(8)
_cell_measurement_reflns_used 14274
_cell_measurement_temperature 103
_cell_measurement_theta_max 27.59
_cell_measurement_theta_min 3.01
_cell_volume 4271(3)
_computing_cell_refinement CrystalClear
_computing_data_collection 'CrystalClear (Rigaku/MSC Inc., 2006)'
_computing_data_reduction CrystalClear
_computing_molecular_graphics 'CrystalStructure 4.1'
_computing_publication_material 'CrystalStructure 4.1 (Rigaku, 2014)'
_computing_structure_refinement 'SHELXL2013 (Sheldrick, 2008)'
_computing_structure_solution SIR97
_diffrn_ambient_temperature 103
_diffrn_detector_area_resol_mean 7.314
_diffrn_measured_fraction_theta_full 0.983
_diffrn_measured_fraction_theta_max 0.965
_diffrn_measurement_device_type 'Rigaku Saturn70'
_diffrn_measurement_method \w
_diffrn_radiation_type 'Mo K\a'
_diffrn_radiation_wavelength 0.71070
_diffrn_reflns_av_R_equivalents 0.0482
_diffrn_reflns_Laue_measured_fraction_full 0.983
_diffrn_reflns_Laue_measured_fraction_max 0.965
_diffrn_reflns_limit_h_max 15
_diffrn_reflns_limit_h_min -21
_diffrn_reflns_limit_k_max 20
_diffrn_reflns_limit_k_min -20
_diffrn_reflns_limit_l_max 21
_diffrn_reflns_limit_l_min -16
_diffrn_reflns_number 34360
_diffrn_reflns_point_group_measured_fraction_full 0.983
_diffrn_reflns_point_group_measured_fraction_max 0.965
_diffrn_reflns_theta_full 25.241
_diffrn_reflns_theta_max 27.493
_diffrn_reflns_theta_min 3.006
_diffrn_standards_number 0
_exptl_absorpt_coefficient_mu 0.835
_exptl_absorpt_correction_T_max 0.870
_exptl_absorpt_correction_T_min 0.275
_exptl_absorpt_correction_type multi-scan
_exptl_absorpt_process_details 'REQAB (Rigaku, 1998)'
_exptl_crystal_colour brown
_exptl_crystal_density_diffrn 1.850
_exptl_crystal_density_method 'not measured'
_exptl_crystal_description block
_exptl_crystal_F_000 2356.00
_exptl_crystal_size_max 0.390
_exptl_crystal_size_mid 0.262
_exptl_crystal_size_min 0.167
_refine_diff_density_max 1.52
_refine_diff_density_min -1.09
_refine_ls_extinction_method none
_refine_ls_goodness_of_fit_ref 1.084
_refine_ls_hydrogen_treatment constr
_refine_ls_number_parameters 622
_refine_ls_number_reflns 9459
_refine_ls_number_restraints 0
_refine_ls_R_factor_all 0.0590
_refine_ls_R_factor_gt 0.0481
_refine_ls_shift/su_max 0.002
_refine_ls_structure_factor_coef Fsqd
_refine_ls_weighting_details 'w = 1/[\s^2^(Fo^2^)+(0.0667P)^2^+0.0000P] where P=(Fo^2^+2Fc^2^)/3'
_refine_ls_weighting_scheme calc
_refine_ls_wR_factor_gt 0.1204
_refine_ls_wR_factor_ref 0.1314
_reflns_number_gt 7408
_reflns_number_total 9459
_reflns_threshold_expression F^2^>2.0\s(F^2^)
_cod_data_source_file ic502513p_si_012.cif
_cod_data_source_block '_oCF3-23'
_cod_depositor_comments 'Adding full bibliography for 4342238--4342248.cif.'
_cod_original_cell_volume 4271(4)
_cod_database_code 4342245
_shelxl_res_file
;
TITL _oCF3-23
CELL  0.71070 16.76850 15.67740 16.92120 90.00000 106.23340 90.00000
ZERR  4 0.00830 0.00730 0.00840 0.00000 0.00770 0.00000
LATT 1
SYMM .50-X, .50+Y,    -Z
SFAC C H O F RU B
UNIT 160 128 40 64 8 4
L.S. 20
FMAP 2
PLAN -25
WPDB -2
HTAB
BOND $H
CONF
LIST 4
TEMP -170.0
ACTA
SIZE 0.390 0.262 0.167
WGHT    0.066700
FVAR       2.47279
RU1   5    0.457466    1.038189    0.947675    11.00000    0.02225    0.02814 =
         0.02459   -0.00263    0.01022   -0.00275
RU2   5    0.479672    0.564985    0.471679    11.00000    0.02662    0.02570 =
         0.02861   -0.00139    0.00978    0.00265
F1    4    0.398537    0.917105    0.701444    11.00000    0.06074    0.04898 =
         0.03914   -0.00046    0.00782    0.00414
F2    4    0.530232    0.929976    0.761483    11.00000    0.05730    0.05428 =
         0.05001   -0.01080    0.03216   -0.01741
F3    4    0.488826    0.861967    0.648117    11.00000    0.10553    0.06911 =
         0.04476   -0.01217    0.04287   -0.00822
F4    4    0.779153    0.905913    1.014569    11.00000    0.04906    0.04108 =
         0.06534    0.01387    0.02563    0.00740
F5    4    0.691278    0.913135    0.893594    11.00000    0.04796    0.03924 =
         0.06106   -0.01124    0.02199   -0.00785
F6    4    0.823162    0.904830    0.907368    11.00000    0.05885    0.04158 =
         0.08253   -0.00468    0.04521    0.00771
F7    4    0.230230    0.648024    0.469456    11.00000    0.06263    0.04352 =
         0.04470    0.00862    0.02009    0.01271
F8    4    0.225424    0.518158    0.426195    11.00000    0.05527    0.05526 =
         0.03831   -0.00993    0.00989    0.00540
F9    4    0.117465    0.575764    0.448924    11.00000    0.03880    0.08912 =
         0.06111    0.00794    0.00464    0.01381
F10   4    0.644260    0.767727    0.577728    11.00000    0.04245    0.04320 =
         0.04565    0.00959    0.00388   -0.00380
F11   4    0.777110    0.768109    0.627646    11.00000    0.04262    0.05908 =
         0.04770    0.00845    0.00768   -0.01567
F12   4    0.714923    0.655535    0.567075    11.00000    0.04702    0.05662 =
         0.03890   -0.00676    0.02068   -0.00535
F13   4    0.544143    1.449192    0.908408    11.00000    0.07080    0.05135 =
         0.13286   -0.03325    0.01129    0.01461
F14   4    0.467008    1.370683    0.802404    11.00000    0.05374    0.11224 =
         0.05873    0.01848    0.00532    0.00504
F15   4    0.607137    1.371687    0.829483    11.00000    0.05678    0.11844 =
         0.06675    0.00067    0.03562   -0.01592
F16   4    0.546078    1.308487    0.914868    11.00000    0.04855    0.05130 =
         0.07963    0.01882    0.02297    0.00272
O1    3    0.445549    0.934193    0.874723    11.00000    0.02765    0.03282 =
         0.02180   -0.00372    0.00907   -0.00277
O2    3    0.530649    0.859342    0.977589    11.00000    0.02784    0.02723 =
         0.03095   -0.00093    0.01199   -0.00013
O3    3    0.556401    1.077677    0.912587    11.00000    0.02197    0.03158 =
         0.02996    0.00098    0.01196   -0.00289
O4    3    0.640210    1.002645    1.016276    11.00000    0.02257    0.03317 =
         0.02961    0.00044    0.01022   -0.00254
O5    3    0.372855    1.114090    0.843930    11.00000    0.02621    0.02945 =
         0.03119    0.00091    0.00850   -0.00427
O6    3    0.553062    0.620409    0.574512    11.00000    0.02825    0.03086 =
         0.02793   -0.00122    0.00766    0.00445
O7    3    0.594631    0.492571    0.630214    11.00000    0.02820    0.02889 =
         0.02677   -0.00118    0.00682    0.00401
O8    3    0.383883    0.563587    0.521429    11.00000    0.02532    0.02839 =
         0.03177   -0.00141    0.00867    0.00389
O9    3    0.423558    0.434667    0.576477    11.00000    0.02982    0.03184 =
         0.03043   -0.00186    0.01239    0.00138
O10   3    0.438802    0.693379    0.417467    11.00000    0.03868    0.02552 =
         0.03533    0.00001    0.01419    0.00484
C1    1    0.484932    0.866363    0.903099    11.00000    0.02304    0.03483 =
         0.02744   -0.00411    0.01461   -0.00424
C2    1    0.477224    0.789937    0.849884    11.00000    0.02032    0.03022 =
         0.03544   -0.00590    0.00927   -0.00328
C3    1    0.471248    0.793181    0.765966    11.00000    0.02764    0.04016 =
         0.03640   -0.01080    0.01112   -0.00078
C4    1    0.471890    0.875840    0.720400    11.00000    0.06097    0.04773 =
         0.03337   -0.01081    0.02458   -0.00607
C5    1    0.463039    0.717301    0.721449    11.00000    0.02988    0.04850 =
         0.04059   -0.01389    0.00870    0.00111
AFIX  43
H5    2    0.458426    0.719119    0.664226    11.00000   -1.20000
AFIX   0
C6    1    0.461530    0.640211    0.758994    11.00000    0.02973    0.04383 =
         0.05796   -0.02317    0.00985   -0.00026
AFIX  43
H6    2    0.455584    0.589197    0.727580    11.00000   -1.20000
AFIX   0
C7    1    0.468657    0.635999    0.843029    11.00000    0.03563    0.03145 =
         0.06704   -0.00579    0.01386   -0.00026
AFIX  43
H7    2    0.468026    0.582491    0.869196    11.00000   -1.20000
AFIX   0
C8    1    0.476696    0.711341    0.887867    11.00000    0.02691    0.03840 =
         0.04444   -0.00444    0.01006    0.00124
AFIX  43
H8    2    0.481896    0.709128    0.945194    11.00000   -1.20000
AFIX   0
C9    1    0.628451    1.052804    0.955057    11.00000    0.02809    0.02868 =
         0.03129   -0.00371    0.01490   -0.00178
C10   1    0.702917    1.088088    0.936706    11.00000    0.02895    0.03262 =
         0.03094   -0.00136    0.01353   -0.00221
C11   1    0.706716    1.176155    0.928203    11.00000    0.03137    0.03727 =
         0.03223    0.00348    0.01151    0.00148
AFIX  43
H11   2    0.659109    1.210387    0.924723    11.00000   -1.20000
AFIX   0
C12   1    0.781265    1.213746    0.924832    11.00000    0.04494    0.03400 =
         0.04088    0.00170    0.01769   -0.00793
AFIX  43
H12   2    0.784612    1.273861    0.919454    11.00000   -1.20000
AFIX   0
C13   1    0.850005    1.163600    0.929312    11.00000    0.03558    0.04634 =
         0.03891   -0.00321    0.01756   -0.01006
AFIX  43
H13   2    0.900505    1.189836    0.927413    11.00000   -1.20000
AFIX   0
C14   1    0.846779    1.075002    0.936585    11.00000    0.03695    0.04177 =
         0.04475   -0.00589    0.01990   -0.00265
AFIX  43
H14   2    0.894606    1.041229    0.939727    11.00000   -1.20000
AFIX   0
C15   1    0.772325    1.036673    0.939182    11.00000    0.03489    0.03637 =
         0.02939   -0.00419    0.01205   -0.00229
C16   1    0.766753    0.940195    0.939650    11.00000    0.03714    0.03925 =
         0.05058   -0.00054    0.02357    0.00162
C17   1    0.292159    1.081449    0.797896    11.00000    0.02792    0.03905 =
         0.03834    0.00176    0.00910   -0.00390
AFIX  23
H17A  2    0.256827    1.069971    0.834797    11.00000   -1.20000
H17B  2    0.298020    1.028263    0.768475    11.00000   -1.20000
AFIX   0
C18   1    0.255614    1.152741    0.737406    11.00000    0.03991    0.05723 =
         0.04349    0.00746    0.00927   -0.00185
AFIX  23
H18A  2    0.215488    1.186865    0.757368    11.00000   -1.20000
H18B  2    0.226705    1.128927    0.682711    11.00000   -1.20000
AFIX   0
C19   1    0.329386    1.207924    0.732184    11.00000    0.04364    0.04547 =
         0.03857    0.00507    0.00893   -0.00378
AFIX  23
H19A  2    0.332147    1.212625    0.674664    11.00000   -1.20000
H19B  2    0.325616    1.265862    0.754134    11.00000   -1.20000
AFIX   0
C20   1    0.404161    1.160217    0.785161    11.00000    0.04000    0.03998 =
         0.04237    0.00458    0.01702   -0.00484
AFIX  23
H20A  2    0.426780    1.120497    0.751357    11.00000   -1.20000
H20B  2    0.448448    1.200482    0.813424    11.00000   -1.20000
AFIX   0
C21   1    0.598135    0.572523    0.631426    11.00000    0.02273    0.02478 =
         0.02710   -0.00145    0.01258    0.00009
C22   1    0.653185    0.615404    0.704302    11.00000    0.02446    0.02833 =
         0.03329   -0.00029    0.00904    0.00641
C23   1    0.701954    0.687913    0.698912    11.00000    0.03354    0.03048 =
         0.03622   -0.00020    0.00972    0.00508
C24   1    0.709532    0.719601    0.618766    11.00000    0.03435    0.03518 =
         0.04202   -0.00139    0.00810   -0.00719
C25   1    0.747241    0.728097    0.770253    11.00000    0.03584    0.03598 =
         0.04321   -0.00317    0.00839   -0.00434
AFIX  43
H25   2    0.781011    0.775894    0.767015    11.00000   -1.20000
AFIX   0
C26   1    0.743407    0.698810    0.846146    11.00000    0.03929    0.04468 =
         0.03281   -0.00836    0.00170    0.00134
AFIX  43
H26   2    0.772552    0.728153    0.894765    11.00000   -1.20000
AFIX   0
C27   1    0.697302    0.626919    0.851672    11.00000    0.04218    0.04489 =
         0.03020    0.00091    0.01052    0.00564
AFIX  43
H27   2    0.695845    0.606555    0.904128    11.00000   -1.20000
AFIX   0
C28   1    0.653345    0.584583    0.781211    11.00000    0.03257    0.03674 =
         0.03673   -0.00039    0.01183    0.00158
AFIX  43
H28   2    0.623207    0.534303    0.785494    11.00000   -1.20000
AFIX   0
C29   1    0.373601    0.498729    0.562546    11.00000    0.02793    0.02945 =
         0.02856   -0.00684    0.00830   -0.00081
C30   1    0.304740    0.498424    0.600911    11.00000    0.02887    0.03034 =
         0.03104   -0.00410    0.01071   -0.00095
C31   1    0.226811    0.537425    0.564845    11.00000    0.04028    0.03132 =
         0.03970   -0.00387    0.01525    0.00193
C32   1    0.200554    0.569917    0.477694    11.00000    0.04071    0.04691 =
         0.04385   -0.00106    0.00917    0.00733
C33   1    0.170480    0.542167    0.610544    11.00000    0.04540    0.04041 =
         0.05532   -0.00052    0.02188    0.00286
AFIX  43
H33   2    0.118145    0.568604    0.587530    11.00000   -1.20000
AFIX   0
C34   1    0.189059    0.509007    0.689367    11.00000    0.05390    0.04123 =
         0.06135   -0.00112    0.03652   -0.00069
AFIX  43
H34   2    0.150680    0.515195    0.720992    11.00000   -1.20000
AFIX   0
C35   1    0.263854    0.466618    0.722386    11.00000    0.05465    0.04296 =
         0.04179    0.00209    0.02030    0.00139
AFIX  43
H35   2    0.275686    0.441302    0.775414    11.00000   -1.20000
AFIX   0
C36   1    0.320732    0.461755    0.677175    11.00000    0.03899    0.03751 =
         0.03998    0.00078    0.01271    0.00419
AFIX  43
H36   2    0.371720    0.432520    0.699347    11.00000   -1.20000
AFIX   0
C37   1    0.412336    0.758429    0.464595    11.00000    0.10184    0.04041 =
         0.05791   -0.00101    0.04185    0.02046
AFIX  23
H37A  2    0.357292    0.743405    0.471402    11.00000   -1.20000
H37B  2    0.452342    0.762525    0.519946    11.00000   -1.20000
AFIX   0
C38   1    0.407511    0.836559    0.424220    11.00000    0.20232    0.04591 =
         0.11313    0.01279    0.10018    0.03349
AFIX  23
H38A  2    0.446063    0.878102    0.459315    11.00000   -1.20000
H38B  2    0.350395    0.859659    0.411832    11.00000   -1.20000
AFIX   0
C39   1    0.431228    0.821255    0.344433    11.00000    0.06679    0.03496 =
         0.06293    0.01115    0.02054    0.00488
AFIX  23
H39A  2    0.381446    0.820152    0.296314    11.00000   -1.20000
H39B  2    0.469850    0.865766    0.335846    11.00000   -1.20000
AFIX   0
C40   1    0.472936    0.735016    0.358557    11.00000    0.05092    0.04004 =
         0.05669    0.00765    0.02801    0.00441
AFIX  23
H40A  2    0.460625    0.702078    0.306622    11.00000   -1.20000
H40B  2    0.533886    0.741306    0.380539    11.00000   -1.20000
AFIX   0
B1    6    0.542246    1.376413    0.863759    11.00000    0.03054    0.04238 =
         0.04214    0.00162    0.01085   -0.00356
HKLF 4
 
REM  _oCF3-23
REM R1 =  0.0481 for    7408 Fo > 4sig(Fo)  and  0.0590 for all    9459 data
REM    622 parameters refined using      0 restraints
 
END  
     
WGHT      0.0668      0.0000 

REM Instructions for potential hydrogen bonds
EQIV $1 x-1/2, -y+5/2, z
HTAB C18 F15_$1
EQIV $2 -x+1/2, y+1/2, -z+1
HTAB C19 F7_$2
HTAB C20 F16
HTAB C37 F7
HTAB C37 F3
EQIV $3 -x+1, -y+2, -z+1
HTAB C40 F15_$3

REM Highest difference peak  1.523,  deepest hole -1.093,  1-sigma level  0.121
Q1    1   0.4859  0.9671  0.9992  11.00000  0.05    1.22
Q2    1   0.5195  0.6395  0.5278  11.00000  0.05    1.21
Q3    1   0.4309  0.5667  0.4213  11.00000  0.05    1.14
Q4    1   0.4230  0.9637  0.8917  11.00000  0.05    1.08
Q5    1   0.5141  1.4291  0.8051  11.00000  0.05    0.96
Q6    1   0.4303  0.5091  0.4189  11.00000  0.05    0.96
Q7    1   0.5074  1.0033  1.0501  11.00000  0.05    0.96
Q8    1   0.4523  0.8297  0.9437  11.00000  0.05    0.95
Q9    1   0.3974  0.6399  0.3693  11.00000  0.05    0.92
Q10   1   0.4587  1.1005  0.9475  11.00000  0.05    0.89
Q11   1   0.3727  0.9636  0.8425  11.00000  0.05    0.84
Q12   1   0.4604  0.8904  0.9482  11.00000  0.05    0.82
Q13   1   0.4496  0.4633  0.4771  11.00000  0.05    0.80
Q14   1   0.4985  1.1620  1.0039  11.00000  0.05    0.74
Q15   1   0.4185  0.9082  0.8894  11.00000  0.05    0.72
Q16   1   0.5266  0.6964  0.5291  11.00000  0.05    0.69
Q17   1   0.5647  0.6387  0.5789  11.00000  0.05    0.67
Q18   1   0.4609  0.4972  0.5244  11.00000  0.05    0.67
Q19   1   0.4376  0.9469  0.9467  11.00000  0.05    0.66
Q20   1   0.4800  0.6835  0.4700  11.00000  0.05    0.61
Q21   1   0.8595  0.8996  1.1164  11.00000  0.05    0.61
Q22   1   0.4118  1.1692  0.8901  11.00000  0.05    0.59
Q23   1   0.5366  1.3014  0.8574  11.00000  0.05    0.57
Q24   1   0.4662  0.9274  1.0112  11.00000  0.05    0.56
Q25   1   0.4609  1.1080  1.0027  11.00000  0.05    0.55
;

loop_
_symmetry_equiv_pos_site_id
_space_group_symop_operation_xyz
1 +X,+Y,+Z
2 1/2-X,1/2+Y,-Z
3 -X,-Y,-Z
4 1/2+X,1/2-Y,+Z

loop_
_atom_site_label
_atom_site_type_symbol
_atom_site_fract_x
_atom_site_fract_y
_atom_site_fract_z
_atom_site_U_iso_or_equiv
_atom_site_adp_type
_atom_site_occupancy
_atom_site_site_symmetry_multiplicity
_atom_site_calc_flag
_atom_site_refinement_flags
Ru(1) Ru 0.45747(2) 1.03819(2) 0.94767(2) 0.02425(10) Uani 1 4 d .
Ru(2) Ru 0.47967(2) 0.56498(2) 0.47168(2) 0.02656(10) Uani 1 4 d .
F(1) F 0.39854(16) 0.91711(17) 0.70144(15) 0.0509(6) Uani 1 4 d .
F(2) F 0.53023(16) 0.92998(17) 0.76148(16) 0.0504(7) Uani 1 4 d .
F(3) F 0.4888(2) 0.8620(2) 0.64812(16) 0.0687(9) Uani 1 4 d .
F(4) F 0.77915(15) 0.90591(16) 1.01457(17) 0.0499(6) Uani 1 4 d .
F(5) F 0.69128(15) 0.91314(16) 0.89359(16) 0.0481(6) Uani 1 4 d .
F(6) F 0.82316(16) 0.90483(17) 0.90737(18) 0.0558(7) Uani 1 4 d .
F(7) F 0.23023(16) 0.64802(17) 0.46946(15) 0.0493(6) Uani 1 4 d .
F(8) F 0.22542(15) 0.51816(17) 0.42619(14) 0.0503(6) Uani 1 4 d .
F(9) F 0.11747(16) 0.5758(2) 0.44892(18) 0.0649(8) Uani 1 4 d .
F(10) F 0.64426(14) 0.76773(16) 0.57773(15) 0.0455(6) Uani 1 4 d .
F(11) F 0.77711(15) 0.76811(17) 0.62765(15) 0.0508(7) Uani 1 4 d .
F(12) F 0.71492(14) 0.65553(17) 0.56708(14) 0.0458(6) Uani 1 4 d .
F(13) F 0.5441(2) 1.4492(2) 0.9084(3) 0.0885(12) Uani 1 4 d .
F(14) F 0.46701(18) 1.3707(2) 0.80240(19) 0.0770(10) Uani 1 4 d .
F(15) F 0.60714(17) 1.3717(2) 0.82948(18) 0.0769(10) Uani 1 4 d .
F(16) F 0.54608(16) 1.30849(18) 0.91487(18) 0.0588(7) Uani 1 4 d .
O(1) O 0.44555(15) 0.93419(16) 0.87472(14) 0.0270(5) Uani 1 4 d .
O(2) O 0.53065(14) 0.85934(15) 0.97759(15) 0.0279(5) Uani 1 4 d .
O(3) O 0.55640(15) 1.07768(16) 0.91259(15) 0.0269(5) Uani 1 4 d .
O(4) O 0.64021(14) 1.00264(16) 1.01628(15) 0.0279(5) Uani 1 4 d .
O(5) O 0.37285(15) 1.11409(16) 0.84393(15) 0.0289(5) Uani 1 4 d .
O(6) O 0.55306(15) 0.62041(16) 0.57451(15) 0.0291(5) Uani 1 4 d .
O(7) O 0.59463(14) 0.49257(16) 0.63021(14) 0.0281(5) Uani 1 4 d .
O(8) O 0.38388(15) 0.56359(15) 0.52143(16) 0.0284(6) Uani 1 4 d .
O(9) O 0.42356(15) 0.43467(16) 0.57648(16) 0.0299(6) Uani 1 4 d .
O(10) O 0.43880(16) 0.69338(16) 0.41747(16) 0.0324(6) Uani 1 4 d .
C(1) C 0.4849(2) 0.8664(2) 0.9031(2) 0.0269(8) Uani 1 4 d .
C(2) C 0.4772(2) 0.7899(2) 0.8499(2) 0.0284(8) Uani 1 4 d .
C(3) C 0.4713(2) 0.7932(3) 0.7660(2) 0.0343(9) Uani 1 4 d .
C(4) C 0.4719(3) 0.8758(3) 0.7204(3) 0.0451(11) Uani 1 4 d .
C(5) C 0.4630(2) 0.7173(3) 0.7215(3) 0.0399(10) Uani 1 4 d .
C(6) C 0.4615(2) 0.6402(3) 0.7590(3) 0.0443(11) Uani 1 4 d .
C(7) C 0.4687(3) 0.6360(3) 0.8430(3) 0.0448(11) Uani 1 4 d .
C(8) C 0.4767(2) 0.7113(3) 0.8879(3) 0.0366(9) Uani 1 4 d .
C(9) C 0.6284(2) 1.0528(2) 0.9551(2) 0.0280(8) Uani 1 4 d .
C(10) C 0.7029(2) 1.0881(2) 0.9367(2) 0.0298(8) Uani 1 4 d .
C(11) C 0.7067(2) 1.1762(3) 0.9282(2) 0.0331(8) Uani 1 4 d .
C(12) C 0.7813(3) 1.2138(3) 0.9248(3) 0.0388(9) Uani 1 4 d .
C(13) C 0.8500(3) 1.1636(3) 0.9293(2) 0.0388(9) Uani 1 4 d .
C(14) C 0.8468(3) 1.0750(3) 0.9366(3) 0.0394(10) Uani 1 4 d .
C(15) C 0.7723(3) 1.0367(3) 0.9392(2) 0.0329(8) Uani 1 4 d .
C(16) C 0.7668(3) 0.9402(3) 0.9396(3) 0.0400(10) Uani 1 4 d .
C(17) C 0.2922(2) 1.0815(3) 0.7979(3) 0.0351(9) Uani 1 4 d .
C(18) C 0.2556(3) 1.1527(3) 0.7374(3) 0.0474(11) Uani 1 4 d .
C(19) C 0.3294(3) 1.2079(3) 0.7322(3) 0.0431(10) Uani 1 4 d .
C(20) C 0.4042(3) 1.1602(3) 0.7852(3) 0.0397(9) Uani 1 4 d .
C(21) C 0.5981(2) 0.5725(2) 0.6314(2) 0.0237(7) Uani 1 4 d .
C(22) C 0.6532(2) 0.6154(2) 0.7043(2) 0.0285(8) Uani 1 4 d .
C(23) C 0.7019(2) 0.6879(3) 0.6989(2) 0.0334(8) Uani 1 4 d .
C(24) C 0.7095(3) 0.7196(3) 0.6188(3) 0.0377(9) Uani 1 4 d .
C(25) C 0.7472(2) 0.7281(3) 0.7702(3) 0.0389(9) Uani 1 4 d .
C(26) C 0.7434(3) 0.6988(3) 0.8461(3) 0.0406(10) Uani 1 4 d .
C(27) C 0.6973(3) 0.6269(3) 0.8517(3) 0.0390(9) Uani 1 4 d .
C(28) C 0.6533(2) 0.5846(3) 0.7812(2) 0.0349(9) Uani 1 4 d .
C(29) C 0.3736(2) 0.4987(2) 0.5625(2) 0.0286(8) Uani 1 4 d .
C(30) C 0.3047(2) 0.4984(2) 0.6009(2) 0.0296(8) Uani 1 4 d .
C(31) C 0.2268(3) 0.5374(3) 0.5648(3) 0.0363(9) Uani 1 4 d .
C(32) C 0.2006(3) 0.5699(3) 0.4777(3) 0.0444(11) Uani 1 4 d .
C(33) C 0.1705(3) 0.5422(3) 0.6105(3) 0.0455(11) Uani 1 4 d .
C(34) C 0.1891(3) 0.5090(3) 0.6894(3) 0.0480(11) Uani 1 4 d .
C(35) C 0.2638(3) 0.4666(3) 0.7224(3) 0.0451(11) Uani 1 4 d .
C(36) C 0.3207(3) 0.4618(3) 0.6772(3) 0.0385(9) Uani 1 4 d .
C(37) C 0.4123(4) 0.7584(3) 0.4646(3) 0.0628(15) Uani 1 4 d .
C(38) C 0.4075(5) 0.8366(4) 0.4242(4) 0.109(3) Uani 1 4 d .
C(39) C 0.4312(3) 0.8213(3) 0.3444(3) 0.0544(12) Uani 1 4 d .
C(40) C 0.4729(3) 0.7350(3) 0.3586(3) 0.0466(11) Uani 1 4 d .
B(1) B 0.5423(3) 1.3764(3) 0.8638(3) 0.0382(11) Uani 1 4 d .
H(5) H 0.45843 0.71912 0.66423 0.0479 Uiso 1 4 calc R
H(6) H 0.45558 0.5892 0.72758 0.0532 Uiso 1 4 calc R
H(7) H 0.46803 0.58249 0.8692 0.0538 Uiso 1 4 calc R
H(8) H 0.4819 0.70913 0.94519 0.0439 Uiso 1 4 calc R
H(11) H 0.65911 1.21039 0.92472 0.0397 Uiso 1 4 calc R
H(12) H 0.78461 1.27386 0.91945 0.0465 Uiso 1 4 calc R
H(13) H 0.9005 1.18984 0.92741 0.0466 Uiso 1 4 calc R
H(14) H 0.89461 1.04123 0.93973 0.0473 Uiso 1 4 calc R
H(17A) H 0.25683 1.06997 0.8348 0.0422 Uiso 1 4 calc R
H(17B) H 0.29802 1.02826 0.76848 0.0422 Uiso 1 4 calc R
H(18A) H 0.21549 1.18687 0.75737 0.0568 Uiso 1 4 calc R
H(18B) H 0.2267 1.12893 0.68271 0.0568 Uiso 1 4 calc R
H(19A) H 0.33215 1.21263 0.67466 0.0517 Uiso 1 4 calc R
H(19B) H 0.32562 1.26586 0.75413 0.0517 Uiso 1 4 calc R
H(20A) H 0.42678 1.1205 0.75136 0.0476 Uiso 1 4 calc R
H(20B) H 0.44845 1.20048 0.81342 0.0476 Uiso 1 4 calc R
H(25) H 0.78101 0.77589 0.76702 0.0467 Uiso 1 4 calc R
H(26) H 0.77255 0.72815 0.89477 0.0487 Uiso 1 4 calc R
H(27) H 0.69584 0.60656 0.90413 0.0468 Uiso 1 4 calc R
H(28) H 0.62321 0.5343 0.78549 0.0419 Uiso 1 4 calc R
H(33) H 0.11814 0.5686 0.58753 0.0546 Uiso 1 4 calc R
H(34) H 0.15068 0.5152 0.72099 0.0576 Uiso 1 4 calc R
H(35) H 0.27569 0.4413 0.77541 0.0541 Uiso 1 4 calc R
H(36) H 0.37172 0.43252 0.69935 0.0462 Uiso 1 4 calc R
H(37A) H 0.35729 0.7434 0.4714 0.0753 Uiso 1 4 calc R
H(37B) H 0.45234 0.76253 0.51995 0.0753 Uiso 1 4 calc R
H(38A) H 0.44606 0.8781 0.45931 0.1309 Uiso 1 4 calc R
H(38B) H 0.3504 0.85966 0.41183 0.1309 Uiso 1 4 calc R
H(39A) H 0.38145 0.82015 0.29631 0.0653 Uiso 1 4 calc R
H(39B) H 0.46985 0.86577 0.33585 0.0653 Uiso 1 4 calc R
H(40A) H 0.46063 0.70208 0.30662 0.0559 Uiso 1 4 calc R
H(40B) H 0.53389 0.74131 0.38054 0.0559 Uiso 1 4 calc R

loop_
_atom_site_aniso_label
_atom_site_aniso_U_11
_atom_site_aniso_U_22
_atom_site_aniso_U_33
_atom_site_aniso_U_12
_atom_site_aniso_U_13
_atom_site_aniso_U_23
Ru(1) 0.02225(18) 0.02814(17) 0.02459(18) -0.00275(11) 0.01022(14) -0.00263(11)
Ru(2) 0.02662(19) 0.02570(17) 0.02861(19) 0.00265(11) 0.00978(14) -0.00139(11)
F(1) 0.0607(17) 0.0490(16) 0.0391(15) 0.0041(13) 0.0078(13) -0.0005(12)
F(2) 0.0573(17) 0.0543(17) 0.0500(16) -0.0174(13) 0.0322(14) -0.0108(12)
F(3) 0.106(2) 0.069(2) 0.0448(16) -0.0082(17) 0.0429(16) -0.0122(14)
F(4) 0.0491(15) 0.0411(14) 0.0653(18) 0.0074(11) 0.0256(14) 0.0139(12)
F(5) 0.0480(15) 0.0392(14) 0.0611(17) -0.0078(11) 0.0220(13) -0.0112(12)
F(6) 0.0589(17) 0.0416(15) 0.083(2) 0.0077(12) 0.0452(15) -0.0047(13)
F(7) 0.0626(17) 0.0435(15) 0.0447(15) 0.0127(12) 0.0201(13) 0.0086(11)
F(8) 0.0553(16) 0.0553(17) 0.0383(14) 0.0054(13) 0.0099(12) -0.0099(12)
F(9) 0.0388(16) 0.089(2) 0.0611(19) 0.0138(14) 0.0046(14) 0.0079(16)
F(10) 0.0425(14) 0.0432(14) 0.0457(15) -0.0038(11) 0.0039(12) 0.0096(11)
F(11) 0.0426(14) 0.0591(17) 0.0477(15) -0.0157(12) 0.0077(12) 0.0084(12)
F(12) 0.0470(14) 0.0566(16) 0.0389(14) -0.0053(12) 0.0207(12) -0.0068(11)
F(13) 0.071(2) 0.051(2) 0.133(3) 0.0146(16) 0.011(2) -0.033(2)
F(14) 0.0537(19) 0.112(3) 0.0587(19) 0.0050(18) 0.0053(16) 0.0185(19)
F(15) 0.0568(19) 0.118(3) 0.067(2) -0.0159(18) 0.0356(16) 0.0007(19)
F(16) 0.0486(16) 0.0513(17) 0.080(2) 0.0027(12) 0.0230(14) 0.0188(14)
O(1) 0.0277(14) 0.0328(14) 0.0218(13) -0.0028(10) 0.0091(11) -0.0037(10)
O(2) 0.0278(14) 0.0272(13) 0.0309(14) -0.0001(10) 0.0120(11) -0.0009(10)
O(3) 0.0220(13) 0.0316(14) 0.0300(14) -0.0029(10) 0.0120(11) 0.0010(10)
O(4) 0.0226(13) 0.0332(14) 0.0296(14) -0.0025(10) 0.0102(11) 0.0004(11)
O(5) 0.0262(13) 0.0295(13) 0.0312(14) -0.0043(10) 0.0085(11) 0.0009(10)
O(6) 0.0283(14) 0.0309(14) 0.0279(14) 0.0045(10) 0.0077(11) -0.0012(11)
O(7) 0.0282(13) 0.0289(14) 0.0268(13) 0.0040(10) 0.0068(11) -0.0012(10)
O(8) 0.0253(14) 0.0284(14) 0.0318(15) 0.0039(10) 0.0087(12) -0.0014(10)
O(9) 0.0298(14) 0.0318(14) 0.0304(14) 0.0014(10) 0.0124(12) -0.0019(10)
O(10) 0.0387(15) 0.0255(13) 0.0353(15) 0.0048(11) 0.0142(12) 0.0000(11)
C(1) 0.0230(19) 0.035(2) 0.027(2) -0.0042(14) 0.0146(16) -0.0041(15)
C(2) 0.0203(18) 0.0302(19) 0.035(2) -0.0033(14) 0.0093(16) -0.0059(15)
C(3) 0.028(2) 0.040(2) 0.036(2) -0.0008(16) 0.0111(18) -0.0108(17)
C(4) 0.061(3) 0.048(3) 0.033(2) -0.006(2) 0.025(2) -0.0108(19)
C(5) 0.030(2) 0.049(3) 0.041(2) 0.0011(18) 0.0087(19) -0.0139(19)
C(6) 0.030(2) 0.044(3) 0.058(3) -0.0003(18) 0.010(2) -0.023(2)
C(7) 0.036(2) 0.031(2) 0.067(3) -0.0003(17) 0.014(2) -0.006(2)
C(8) 0.027(2) 0.038(2) 0.044(2) 0.0012(16) 0.0101(18) -0.0044(18)
C(9) 0.028(2) 0.0287(18) 0.031(2) -0.0018(14) 0.0149(17) -0.0037(14)
C(10) 0.029(2) 0.033(2) 0.031(2) -0.0022(15) 0.0135(17) -0.0014(15)
C(11) 0.031(2) 0.037(2) 0.032(2) 0.0015(16) 0.0115(17) 0.0035(16)
C(12) 0.045(2) 0.034(2) 0.041(2) -0.0079(18) 0.018(2) 0.0017(17)
C(13) 0.036(2) 0.046(2) 0.039(2) -0.0101(18) 0.0176(19) -0.0032(18)
C(14) 0.037(2) 0.042(2) 0.045(3) -0.0027(18) 0.020(2) -0.0059(18)
C(15) 0.035(2) 0.036(2) 0.029(2) -0.0023(16) 0.0121(18) -0.0042(15)
C(16) 0.037(2) 0.039(2) 0.051(3) 0.0016(18) 0.024(2) -0.0005(19)
C(17) 0.028(2) 0.039(2) 0.038(2) -0.0039(16) 0.0091(18) 0.0018(17)
C(18) 0.040(3) 0.057(3) 0.043(3) -0.002(2) 0.009(2) 0.007(2)
C(19) 0.044(3) 0.045(3) 0.039(2) -0.0038(19) 0.009(2) 0.0051(19)
C(20) 0.040(2) 0.040(2) 0.042(2) -0.0048(18) 0.0170(19) 0.0046(18)
C(21) 0.0227(18) 0.0248(17) 0.0271(19) 0.0001(13) 0.0126(16) -0.0014(13)
C(22) 0.0245(19) 0.0283(19) 0.033(2) 0.0064(14) 0.0090(16) -0.0003(15)
C(23) 0.034(2) 0.030(2) 0.036(2) 0.0051(16) 0.0097(18) -0.0002(16)
C(24) 0.034(2) 0.035(2) 0.042(2) -0.0072(17) 0.0081(19) -0.0014(17)
C(25) 0.036(2) 0.036(2) 0.043(2) -0.0043(17) 0.0084(19) -0.0032(18)
C(26) 0.039(2) 0.045(3) 0.033(2) 0.0013(18) 0.0017(19) -0.0084(18)
C(27) 0.042(2) 0.045(2) 0.030(2) 0.0056(19) 0.0105(19) 0.0009(17)
C(28) 0.033(2) 0.037(2) 0.037(2) 0.0016(16) 0.0118(18) -0.0004(17)
C(29) 0.028(2) 0.0295(19) 0.029(2) -0.0008(15) 0.0083(16) -0.0068(15)
C(30) 0.029(2) 0.0303(19) 0.031(2) -0.0010(15) 0.0107(16) -0.0041(15)
C(31) 0.040(2) 0.031(2) 0.040(2) 0.0019(16) 0.015(2) -0.0039(16)
C(32) 0.041(3) 0.047(3) 0.044(3) 0.0073(19) 0.009(2) -0.001(2)
C(33) 0.045(3) 0.040(2) 0.055(3) 0.0029(19) 0.022(2) -0.001(2)
C(34) 0.054(3) 0.041(2) 0.061(3) -0.001(2) 0.037(2) -0.001(2)
C(35) 0.055(3) 0.043(3) 0.042(3) 0.001(2) 0.020(2) 0.0021(19)
C(36) 0.039(2) 0.038(2) 0.040(2) 0.0042(17) 0.013(2) 0.0008(17)
C(37) 0.102(4) 0.040(3) 0.058(3) 0.020(3) 0.042(3) -0.001(2)
C(38) 0.202(8) 0.046(4) 0.113(5) 0.033(4) 0.100(6) 0.013(4)
C(39) 0.067(3) 0.035(2) 0.063(3) 0.005(2) 0.021(3) 0.011(2)
C(40) 0.051(3) 0.040(2) 0.057(3) 0.004(2) 0.028(2) 0.008(2)
B(1) 0.031(3) 0.042(3) 0.042(3) -0.0036(19) 0.011(2) 0.002(2)

loop_
_atom_type_symbol
_atom_type_description
_atom_type_scat_dispersion_real
_atom_type_scat_dispersion_imag
_atom_type_scat_source
C C 0.0033 0.0016
;
International Tables for Crystallography
(Vol. C, Tables 4.2.6.8 and 6.1.1.4)
;
H H 0.0000 0.0000
;
International Tables for Crystallography
(Vol. C, Table 6.1.1.4)
;
O O 0.0106 0.0060
;
International Tables for Crystallography
(Vol. C, Tables 4.2.6.8 and 6.1.1.4)
;
F F 0.0171 0.0103
;
International Tables for Crystallography
(Vol. C, Tables 4.2.6.8 and 6.1.1.4)
;
Ru Ru -1.2594 0.8363
;
International Tables for Crystallography
(Vol. C, Tables 4.2.6.8 and 6.1.1.4)
;
B B 0.0013 0.0007
;
International Tables for Crystallography
(Vol. C, Tables 4.2.6.8 and 6.1.1.4)
;

loop_
_geom_angle_atom_site_label_1
_geom_angle_atom_site_label_2
_geom_angle_atom_site_label_3
_geom_angle
_geom_angle_publ_flag
_geom_angle_site_symmetry_1
_geom_angle_site_symmetry_3
Ru(1) Ru(1) O(1) 89.10(7) yes 3_677 .
Ru(1) Ru(1) O(2) 90.03(7) yes 3_677 3_677
Ru(1) Ru(1) O(3) 90.14(7) yes 3_677 .
Ru(1) Ru(1) O(4) 89.02(7) yes 3_677 3_677
Ru(1) Ru(1) O(5) 179.88(8) yes 3_677 .
O(1) Ru(1) O(2) 178.90(10) yes . 3_677
O(1) Ru(1) O(3) 90.97(11) yes . .
O(1) Ru(1) O(4) 88.77(11) yes . 3_677
O(1) Ru(1) O(5) 90.97(10) yes . .
O(2) Ru(1) O(3) 89.71(11) yes 3_677 .
O(2) Ru(1) O(4) 90.54(11) yes 3_677 3_677
O(2) Ru(1) O(5) 89.90(10) yes 3_677 .
O(3) Ru(1) O(4) 179.12(10) yes . 3_677
O(3) Ru(1) O(5) 89.96(10) yes . .
O(4) Ru(1) O(5) 90.89(10) yes 3_677 .
Ru(2) Ru(2) O(6) 89.07(8) yes 3_666 .
Ru(2) Ru(2) O(7) 90.01(8) yes 3_666 3_666
Ru(2) Ru(2) O(8) 89.67(7) yes 3_666 .
Ru(2) Ru(2) O(9) 89.56(7) yes 3_666 3_666
Ru(2) Ru(2) O(10) 179.13(8) yes 3_666 .
O(6) Ru(2) O(7) 178.86(11) yes . 3_666
O(6) Ru(2) O(8) 90.55(11) yes . .
O(6) Ru(2) O(9) 88.95(11) yes . 3_666
O(6) Ru(2) O(10) 90.52(10) yes . .
O(7) Ru(2) O(8) 88.76(11) yes 3_666 .
O(7) Ru(2) O(9) 91.73(11) yes 3_666 3_666
O(7) Ru(2) O(10) 90.39(10) yes 3_666 .
O(8) Ru(2) O(9) 179.10(10) yes . 3_666
O(8) Ru(2) O(10) 89.57(10) yes . .
O(9) Ru(2) O(10) 91.19(11) yes 3_666 .
Ru(1) O(1) C(1) 119.4(2) yes . .
Ru(1) O(2) C(1) 118.3(2) yes 3_677 .
Ru(1) O(3) C(9) 117.9(3) yes . .
Ru(1) O(4) C(9) 119.4(2) yes 3_677 .
Ru(1) O(5) C(17) 121.3(2) yes . .
Ru(1) O(5) C(20) 121.9(2) yes . .
C(17) O(5) C(20) 105.7(3) yes . .
Ru(2) O(6) C(21) 118.8(2) yes . .
Ru(2) O(7) C(21) 118.2(2) yes 3_666 .
Ru(2) O(8) C(29) 119.0(2) yes . .
Ru(2) O(9) C(29) 118.8(2) yes 3_666 .
Ru(2) O(10) C(37) 121.1(3) yes . .
Ru(2) O(10) C(40) 123.8(2) yes . .
C(37) O(10) C(40) 107.9(3) yes . .
O(1) C(1) O(2) 123.1(3) yes . .
O(1) C(1) C(2) 119.9(3) yes . .
O(2) C(1) C(2) 117.0(3) yes . .
C(1) C(2) C(3) 123.9(3) yes . .
C(1) C(2) C(8) 116.5(4) yes . .
C(3) C(2) C(8) 119.6(4) yes . .
C(2) C(3) C(4) 122.8(4) yes . .
C(2) C(3) C(5) 119.1(4) yes . .
C(4) C(3) C(5) 118.0(4) yes . .
F(1) C(4) F(2) 107.8(4) yes . .
F(1) C(4) F(3) 105.7(3) yes . .
F(1) C(4) C(3) 113.4(4) yes . .
F(2) C(4) F(3) 105.4(4) yes . .
F(2) C(4) C(3) 112.9(3) yes . .
F(3) C(4) C(3) 111.0(4) yes . .
C(3) C(5) C(6) 121.0(4) yes . .
C(5) C(6) C(7) 120.5(4) yes . .
C(6) C(7) C(8) 118.9(4) yes . .
C(2) C(8) C(7) 120.8(4) yes . .
O(3) C(9) O(4) 123.5(4) yes . .
O(3) C(9) C(10) 119.2(3) yes . .
O(4) C(9) C(10) 117.1(3) yes . .
C(9) C(10) C(11) 117.4(3) yes . .
C(9) C(10) C(15) 121.4(3) yes . .
C(11) C(10) C(15) 120.7(4) yes . .
C(10) C(11) C(12) 119.3(4) yes . .
C(11) C(12) C(13) 120.0(4) yes . .
C(12) C(13) C(14) 121.3(4) yes . .
C(13) C(14) C(15) 119.2(4) yes . .
C(10) C(15) C(14) 119.5(4) yes . .
C(10) C(15) C(16) 121.3(4) yes . .
C(14) C(15) C(16) 119.1(4) yes . .
F(4) C(16) F(5) 107.0(4) yes . .
F(4) C(16) F(6) 106.3(3) yes . .
F(4) C(16) C(15) 114.3(4) yes . .
F(5) C(16) F(6) 106.8(3) yes . .
F(5) C(16) C(15) 111.0(3) yes . .
F(6) C(16) C(15) 111.1(4) yes . .
O(5) C(17) C(18) 104.0(3) yes . .
C(17) C(18) C(19) 105.9(3) yes . .
C(18) C(19) C(20) 103.6(4) yes . .
O(5) C(20) C(19) 104.7(3) yes . .
O(6) C(21) O(7) 123.7(3) yes . .
O(6) C(21) C(22) 117.3(3) yes . .
O(7) C(21) C(22) 118.9(3) yes . .
C(21) C(22) C(23) 123.2(3) yes . .
C(21) C(22) C(28) 117.4(3) yes . .
C(23) C(22) C(28) 119.3(3) yes . .
C(22) C(23) C(24) 121.7(3) yes . .
C(22) C(23) C(25) 119.6(4) yes . .
C(24) C(23) C(25) 118.6(4) yes . .
F(10) C(24) F(11) 106.2(3) yes . .
F(10) C(24) F(12) 105.9(3) yes . .
F(10) C(24) C(23) 113.1(4) yes . .
F(11) C(24) F(12) 106.7(4) yes . .
F(11) C(24) C(23) 112.0(3) yes . .
F(12) C(24) C(23) 112.4(3) yes . .
C(23) C(25) C(26) 120.1(4) yes . .
C(25) C(26) C(27) 120.3(4) yes . .
C(26) C(27) C(28) 120.4(4) yes . .
C(22) C(28) C(27) 120.1(4) yes . .
O(8) C(29) O(9) 122.9(4) yes . .
O(8) C(29) C(30) 119.1(3) yes . .
O(9) C(29) C(30) 117.8(3) yes . .
C(29) C(30) C(31) 123.4(3) yes . .
C(29) C(30) C(36) 116.4(3) yes . .
C(31) C(30) C(36) 120.1(4) yes . .
C(30) C(31) C(32) 123.4(4) yes . .
C(30) C(31) C(33) 118.4(4) yes . .
C(32) C(31) C(33) 118.2(4) yes . .
F(7) C(32) F(8) 107.0(4) yes . .
F(7) C(32) F(9) 106.1(3) yes . .
F(7) C(32) C(31) 113.2(3) yes . .
F(8) C(32) F(9) 106.6(3) yes . .
F(8) C(32) C(31) 111.9(4) yes . .
F(9) C(32) C(31) 111.6(4) yes . .
C(31) C(33) C(34) 121.0(4) yes . .
C(33) C(34) C(35) 120.1(5) yes . .
C(34) C(35) C(36) 119.2(4) yes . .
C(30) C(36) C(35) 121.0(4) yes . .
O(10) C(37) C(38) 109.6(5) yes . .
C(37) C(38) C(39) 107.5(5) yes . .
C(38) C(39) C(40) 102.9(4) yes . .
O(10) C(40) C(39) 105.1(4) yes . .
F(13) B(1) F(14) 110.0(4) yes . .
F(13) B(1) F(15) 112.4(4) yes . .
F(13) B(1) F(16) 108.2(4) yes . .
F(14) B(1) F(15) 110.0(4) yes . .
F(14) B(1) F(16) 107.1(4) yes . .
F(15) B(1) F(16) 108.9(4) yes . .
C(3) C(5) H(5) 119.520 no . .
C(6) C(5) H(5) 119.519 no . .
C(5) C(6) H(6) 119.757 no . .
C(7) C(6) H(6) 119.751 no . .
C(6) C(7) H(7) 120.531 no . .
C(8) C(7) H(7) 120.528 no . .
C(2) C(8) H(8) 119.575 no . .
C(7) C(8) H(8) 119.580 no . .
C(10) C(11) H(11) 120.332 no . .
C(12) C(11) H(11) 120.321 no . .
C(11) C(12) H(12) 119.980 no . .
C(13) C(12) H(12) 119.993 no . .
C(12) C(13) H(13) 119.354 no . .
C(14) C(13) H(13) 119.364 no . .
C(13) C(14) H(14) 120.414 no . .
C(15) C(14) H(14) 120.420 no . .
O(5) C(17) H(17A) 110.966 no . .
O(5) C(17) H(17B) 110.966 no . .
C(18) C(17) H(17A) 110.964 no . .
C(18) C(17) H(17B) 110.968 no . .
H(17A) C(17) H(17B) 108.967 no . .
C(17) C(18) H(18A) 110.571 no . .
C(17) C(18) H(18B) 110.570 no . .
C(19) C(18) H(18A) 110.562 no . .
C(19) C(18) H(18B) 110.554 no . .
H(18A) C(18) H(18B) 108.717 no . .
C(18) C(19) H(19A) 111.056 no . .
C(18) C(19) H(19B) 111.041 no . .
C(20) C(19) H(19A) 111.057 no . .
C(20) C(19) H(19B) 111.044 no . .
H(19A) C(19) H(19B) 109.016 no . .
O(5) C(20) H(20A) 110.801 no . .
O(5) C(20) H(20B) 110.807 no . .
C(19) C(20) H(20A) 110.800 no . .
C(19) C(20) H(20B) 110.809 no . .
H(20A) C(20) H(20B) 108.859 no . .
C(23) C(25) H(25) 119.941 no . .
C(26) C(25) H(25) 119.920 no . .
C(25) C(26) H(26) 119.840 no . .
C(27) C(26) H(26) 119.831 no . .
C(26) C(27) H(27) 119.817 no . .
C(28) C(27) H(27) 119.826 no . .
C(22) C(28) H(28) 119.926 no . .
C(27) C(28) H(28) 119.934 no . .
C(31) C(33) H(33) 119.505 no . .
C(34) C(33) H(33) 119.489 no . .
C(33) C(34) H(34) 119.948 no . .
C(35) C(34) H(34) 119.951 no . .
C(34) C(35) H(35) 120.395 no . .
C(36) C(35) H(35) 120.369 no . .
C(30) C(36) H(36) 119.489 no . .
C(35) C(36) H(36) 119.498 no . .
O(10) C(37) H(37A) 109.740 no . .
O(10) C(37) H(37B) 109.756 no . .
C(38) C(37) H(37A) 109.746 no . .
C(38) C(37) H(37B) 109.746 no . .
H(37A) C(37) H(37B) 108.203 no . .
C(37) C(38) H(38A) 110.209 no . .
C(37) C(38) H(38B) 110.214 no . .
C(39) C(38) H(38A) 110.206 no . .
C(39) C(38) H(38B) 110.206 no . .
H(38A) C(38) H(38B) 108.494 no . .
C(38) C(39) H(39A) 111.177 no . .
C(38) C(39) H(39B) 111.163 no . .
C(40) C(39) H(39A) 111.183 no . .
C(40) C(39) H(39B) 111.182 no . .
H(39A) C(39) H(39B) 109.109 no . .
O(10) C(40) H(40A) 110.736 no . .
O(10) C(40) H(40B) 110.741 no . .
C(39) C(40) H(40A) 110.731 no . .
C(39) C(40) H(40B) 110.740 no . .
H(40A) C(40) H(40B) 108.820 no . .

loop_
_geom_bond_atom_site_label_1
_geom_bond_atom_site_label_2
_geom_bond_distance
_geom_bond_publ_flag
_geom_bond_site_symmetry_2
Ru(1) Ru(1) 2.2787(8) yes 3_677
Ru(1) O(1) 2.021(3) yes .
Ru(1) O(2) 2.020(3) yes 3_677
Ru(1) O(3) 2.010(3) yes .
Ru(1) O(4) 2.006(3) yes 3_677
Ru(1) O(5) 2.262(2) yes .
Ru(2) Ru(2) 2.2736(10) yes 3_666
Ru(2) O(6) 2.025(2) yes .
Ru(2) O(7) 2.034(2) yes 3_666
Ru(2) O(8) 2.011(3) yes .
Ru(2) O(9) 2.009(3) yes 3_666
Ru(2) O(10) 2.239(3) yes .
F(1) C(4) 1.347(6) yes .
F(2) C(4) 1.334(5) yes .
F(3) C(4) 1.348(6) yes .
F(4) C(16) 1.339(5) yes .
F(5) C(16) 1.356(5) yes .
F(6) C(16) 1.338(6) yes .
F(7) C(32) 1.344(5) yes .
F(8) C(32) 1.340(6) yes .
F(9) C(32) 1.344(5) yes .
F(10) C(24) 1.351(4) yes .
F(11) C(24) 1.338(5) yes .
F(12) C(24) 1.351(5) yes .
F(13) B(1) 1.364(6) yes .
F(14) B(1) 1.395(5) yes .
F(15) B(1) 1.371(6) yes .
F(16) B(1) 1.362(6) yes .
O(1) C(1) 1.273(4) yes .
O(2) C(1) 1.284(4) yes .
O(3) C(9) 1.282(4) yes .
O(4) C(9) 1.271(5) yes .
O(5) C(17) 1.453(4) yes .
O(5) C(20) 1.442(5) yes .
O(6) C(21) 1.287(4) yes .
O(7) C(21) 1.255(4) yes .
O(8) C(29) 1.271(5) yes .
O(9) C(29) 1.287(4) yes .
O(10) C(37) 1.439(6) yes .
O(10) C(40) 1.438(6) yes .
C(1) C(2) 1.483(5) yes .
C(2) C(3) 1.396(6) yes .
C(2) C(8) 1.391(6) yes .
C(3) C(4) 1.510(6) yes .
C(3) C(5) 1.394(6) yes .
C(5) C(6) 1.369(6) yes .
C(6) C(7) 1.395(7) yes .
C(7) C(8) 1.390(6) yes .
C(9) C(10) 1.476(6) yes .
C(10) C(11) 1.391(5) yes .
C(10) C(15) 1.407(6) yes .
C(11) C(12) 1.398(6) yes .
C(12) C(13) 1.380(6) yes .
C(13) C(14) 1.397(6) yes .
C(14) C(15) 1.397(6) yes .
C(15) C(16) 1.515(6) yes .
C(17) C(18) 1.524(6) yes .
C(18) C(19) 1.532(7) yes .
C(19) C(20) 1.519(5) yes .
C(21) C(22) 1.479(5) yes .
C(22) C(23) 1.418(6) yes .
C(22) C(28) 1.388(6) yes .
C(23) C(24) 1.483(6) yes .
C(23) C(25) 1.385(5) yes .
C(25) C(26) 1.382(6) yes .
C(26) C(27) 1.385(6) yes .
C(27) C(28) 1.383(5) yes .
C(29) C(30) 1.474(6) yes .
C(30) C(31) 1.417(5) yes .
C(30) C(36) 1.369(6) yes .
C(31) C(32) 1.505(6) yes .
C(31) C(33) 1.380(7) yes .
C(33) C(34) 1.384(7) yes .
C(34) C(35) 1.391(6) yes .
C(35) C(36) 1.382(7) yes .
C(37) C(38) 1.394(8) yes .
C(38) C(39) 1.529(10) yes .
C(39) C(40) 1.510(7) yes .
C(5) H(5) 0.950 no .
C(6) H(6) 0.950 no .
C(7) H(7) 0.950 no .
C(8) H(8) 0.950 no .
C(11) H(11) 0.950 no .
C(12) H(12) 0.950 no .
C(13) H(13) 0.950 no .
C(14) H(14) 0.950 no .
C(17) H(17A) 0.990 no .
C(17) H(17B) 0.990 no .
C(18) H(18A) 0.990 no .
C(18) H(18B) 0.990 no .
C(19) H(19A) 0.990 no .
C(19) H(19B) 0.990 no .
C(20) H(20A) 0.990 no .
C(20) H(20B) 0.990 no .
C(25) H(25) 0.950 no .
C(26) H(26) 0.950 no .
C(27) H(27) 0.950 no .
C(28) H(28) 0.950 no .
C(33) H(33) 0.950 no .
C(34) H(34) 0.950 no .
C(35) H(35) 0.950 no .
C(36) H(36) 0.950 no .
C(37) H(37A) 0.990 no .
C(37) H(37B) 0.990 no .
C(38) H(38A) 0.990 no .
C(38) H(38B) 0.990 no .
C(39) H(39A) 0.990 no .
C(39) H(39B) 0.990 no .
C(40) H(40A) 0.990 no .
C(40) H(40B) 0.990 no .

loop_
_geom_contact_atom_site_label_1
_geom_contact_atom_site_label_2
_geom_contact_distance
_geom_contact_publ_flag
_geom_contact_site_symmetry_2
F(1) O(1) 2.828(4) no .
F(1) C(1) 3.408(4) no .
F(1) C(2) 3.189(4) no .
F(1) C(5) 3.300(5) no .
F(2) F(5) 2.997(3) no .
F(2) O(1) 2.686(4) no .
F(2) O(3) 3.386(4) no .
F(2) C(1) 2.887(5) no .
F(2) C(2) 2.931(5) no .
F(2) C(5) 3.524(5) no .
F(3) C(5) 2.678(6) no .
F(4) O(4) 2.787(4) no .
F(4) C(9) 3.359(4) no .
F(4) C(10) 3.254(5) no .
F(4) C(14) 3.300(5) no .
F(5) O(2) 3.482(4) no .
F(5) O(3) 3.504(4) no .
F(5) O(4) 2.830(4) no .
F(5) C(1) 3.584(5) no .
F(5) C(9) 2.757(5) no .
F(5) C(10) 2.831(5) no .
F(5) C(14) 3.565(5) no .
F(6) C(14) 2.722(5) no .
F(7) O(8) 2.810(4) no .
F(7) C(29) 3.409(4) no .
F(7) C(30) 3.233(4) no .
F(7) C(33) 3.285(6) no .
F(7) C(37) 3.531(7) no .
F(8) F(12) 2.892(4) no 3_666
F(8) O(7) 3.414(4) no 3_666
F(8) O(8) 2.788(3) no .
F(8) C(29) 2.896(4) no .
F(8) C(30) 2.899(4) no .
F(8) C(33) 3.511(6) no .
F(9) C(33) 2.681(6) no .
F(10) O(6) 2.762(4) no .
F(10) C(21) 3.344(4) no .
F(10) C(22) 3.183(5) no .
F(10) C(25) 3.292(5) no .
F(11) C(25) 2.673(5) no .
F(12) O(6) 2.806(4) no .
F(12) O(7) 3.597(4) no .
F(12) O(9) 3.184(3) no 3_666
F(12) C(21) 2.812(5) no .
F(12) C(22) 2.864(5) no .
F(12) C(25) 3.516(5) no .
F(12) C(29) 3.323(4) no 3_666
O(1) C(3) 2.984(5) no .
O(1) C(4) 2.915(6) no .
O(1) C(8) 3.530(5) no .
O(1) C(9) 3.519(4) no .
O(1) C(9) 3.446(5) no 3_677
O(1) C(17) 3.430(5) no .
O(2) C(3) 3.591(5) no .
O(2) C(8) 2.782(5) no .
O(2) C(9) 3.519(5) no .
O(2) C(9) 3.466(5) no 3_677
O(3) C(1) 3.511(5) no .
O(3) C(1) 3.491(5) no 3_677
O(3) C(11) 2.904(5) no .
O(3) C(15) 3.580(5) no .
O(3) C(20) 3.125(4) no .
O(4) C(1) 3.496(4) no .
O(4) C(1) 3.476(5) no 3_677
O(4) C(11) 3.434(5) no .
O(4) C(15) 2.917(5) no .
O(4) C(16) 2.946(6) no .
O(4) C(17) 3.304(5) no 3_677
O(6) C(23) 2.974(4) no .
O(6) C(24) 2.961(5) no .
O(6) C(28) 3.477(5) no .
O(6) C(29) 3.521(5) no .
O(6) C(29) 3.460(5) no 3_666
O(6) C(37) 3.355(6) no .
O(7) C(23) 3.578(5) no .
O(7) C(28) 2.859(5) no .
O(7) C(29) 3.562(4) no .
O(7) C(29) 3.451(5) no 3_666
O(8) C(21) 3.557(4) no .
O(8) C(21) 3.431(5) no 3_666
O(8) C(31) 2.954(6) no .
O(8) C(32) 2.956(5) no .
O(8) C(36) 3.489(6) no .
O(8) C(37) 3.277(6) no .
O(9) C(21) 3.547(4) no .
O(9) C(21) 3.436(5) no 3_666
O(9) C(36) 2.775(6) no .
O(9) C(40) 3.199(5) no 3_666
C(1) C(4) 3.041(6) no .
C(2) C(6) 2.778(6) no .
C(3) C(7) 2.794(6) no .
C(5) C(8) 2.762(7) no .
C(9) C(16) 2.983(6) no .
C(10) C(13) 2.770(6) no .
C(11) C(14) 2.804(6) no .
C(12) C(15) 2.794(6) no .
C(21) C(24) 3.013(6) no .
C(22) C(26) 2.780(5) no .
C(23) C(27) 2.778(6) no .
C(25) C(28) 2.782(6) no .
C(29) C(32) 3.066(5) no .
C(30) C(34) 2.767(7) no .
C(31) C(35) 2.793(6) no .
C(33) C(36) 2.760(6) no .
F(1) F(8) 2.997(3) no 2_556
F(1) F(9) 3.514(4) no 2_556
F(1) F(11) 3.566(4) no 4_465
F(1) F(12) 3.469(3) no 4_465
F(2) C(34) 3.364(6) no 4_565
F(3) F(10) 3.483(5) no .
F(3) C(37) 3.420(6) no .
F(4) F(13) 2.963(4) no 2_647
F(4) F(15) 2.841(4) no 2_647
F(4) F(16) 3.223(4) no 2_647
F(4) C(12) 3.426(5) no 2_647
F(4) B(1) 3.158(5) no 2_647
F(6) F(13) 3.358(5) no 2_647
F(6) F(16) 3.528(4) no 2_647
F(6) C(7) 3.005(6) no 4_565
F(6) C(8) 3.245(5) no 4_565
F(6) C(26) 3.538(5) no .
F(7) F(10) 2.942(4) no 4_465
F(7) F(11) 2.887(4) no 4_465
F(7) F(12) 3.538(4) no 4_465
F(7) C(18) 3.575(6) no 2_546
F(7) C(19) 3.408(5) no 2_546
F(7) C(24) 3.362(5) no 4_465
F(8) F(1) 2.997(3) no 2_546
F(8) C(18) 3.565(6) no 2_546
F(9) F(1) 3.514(4) no 2_546
F(9) F(10) 3.229(4) no 4_465
F(9) C(39) 3.521(6) no 4_465
F(10) F(3) 3.483(5) no .
F(10) F(7) 2.942(4) no 4_565
F(10) F(9) 3.229(4) no 4_565
F(10) C(31) 3.386(5) no 4_565
F(10) C(32) 3.336(6) no 4_565
F(10) C(33) 3.041(5) no 4_565
F(11) F(1) 3.566(4) no 4_565
F(11) F(7) 2.887(4) no 4_565
F(11) C(3) 3.569(4) no 4_565
F(11) C(5) 3.086(4) no 4_565
F(11) C(6) 3.567(5) no 4_565
F(11) C(31) 3.261(5) no 4_565
F(11) C(32) 3.566(5) no 4_565
F(11) C(33) 3.441(5) no 4_565
F(12) F(1) 3.469(3) no 4_565
F(12) F(7) 3.538(4) no 4_565
F(13) F(4) 2.963(4) no 2_657
F(13) F(6) 3.358(5) no 2_657
F(13) C(7) 3.259(5) no 1_565
F(13) C(14) 3.381(5) no 2_657
F(13) C(14) 3.494(6) no 4_475
F(13) C(16) 3.482(5) no 2_657
F(14) C(13) 3.333(6) no 4_475
F(14) C(14) 3.536(6) no 4_475
F(14) C(19) 3.423(6) no .
F(14) C(20) 3.451(6) no .
F(14) C(36) 3.105(5) no 1_565
F(14) C(40) 3.565(6) no 3_676
F(15) F(4) 2.841(4) no 2_657
F(15) C(17) 3.373(5) no 4_575
F(15) C(18) 3.308(6) no 4_575
F(15) C(28) 3.572(6) no 1_565
F(15) C(40) 3.512(6) no 3_676
F(16) F(4) 3.223(4) no 2_657
F(16) F(6) 3.528(4) no 2_657
F(16) C(8) 3.478(6) no 3_677
F(16) C(11) 3.357(5) no .
F(16) C(13) 3.393(6) no 4_475
O(4) C(27) 3.579(5) no 2_657
O(5) C(12) 3.563(5) no 4_475
O(6) C(5) 3.587(6) no .
C(3) F(11) 3.569(4) no 4_465
C(5) F(11) 3.086(4) no 4_465
C(5) O(6) 3.587(6) no .
C(6) F(11) 3.567(5) no 4_465
C(6) C(28) 3.251(6) no .
C(7) F(6) 3.005(6) no 4_465
C(7) F(13) 3.259(5) no 1_545
C(8) F(6) 3.245(5) no 4_465
C(8) F(16) 3.478(6) no 3_677
C(10) C(27) 3.556(5) no 2_657
C(11) F(16) 3.357(5) no .
C(12) F(4) 3.426(5) no 2_657
C(12) O(5) 3.563(5) no 4_575
C(13) F(14) 3.333(6) no 4_575
C(13) F(16) 3.393(6) no 4_575
C(14) F(13) 3.381(5) no 2_647
C(14) F(13) 3.494(6) no 4_575
C(14) F(14) 3.536(6) no 4_575
C(14) C(35) 3.561(6) no 4_565
C(16) F(13) 3.482(5) no 2_647
C(17) F(15) 3.373(5) no 4_475
C(17) C(28) 3.450(6) no 4_465
C(18) F(7) 3.575(6) no 2_556
C(18) F(8) 3.565(6) no 2_556
C(18) F(15) 3.308(6) no 4_475
C(19) F(7) 3.408(5) no 2_556
C(19) F(14) 3.423(6) no .
C(20) F(14) 3.451(6) no .
C(24) F(7) 3.362(5) no 4_565
C(26) F(6) 3.538(5) no .
C(27) O(4) 3.579(5) no 2_647
C(27) C(10) 3.556(5) no 2_647
C(28) F(15) 3.572(6) no 1_545
C(28) C(6) 3.251(6) no .
C(28) C(17) 3.450(6) no 4_565
C(31) F(10) 3.386(5) no 4_465
C(31) F(11) 3.261(5) no 4_465
C(32) F(10) 3.336(6) no 4_465
C(32) F(11) 3.566(5) no 4_465
C(33) F(10) 3.041(5) no 4_465
C(33) F(11) 3.441(5) no 4_465
C(33) C(38) 3.467(8) no 2_546
C(34) F(2) 3.364(6) no 4_465
C(34) C(38) 3.448(8) no 2_546
C(34) C(39) 3.524(7) no 2_546
C(35) C(14) 3.561(6) no 4_465
C(36) F(14) 3.105(5) no 1_545
C(37) F(3) 3.420(6) no .
C(38) C(33) 3.467(8) no 2_556
C(38) C(34) 3.448(8) no 2_556
C(39) F(9) 3.521(6) no 4_565
C(39) C(34) 3.524(7) no 2_556
C(40) F(14) 3.565(6) no 3_676
C(40) F(15) 3.512(6) no 3_676
B(1) F(4) 3.158(5) no 2_657
Ru(1) H(17A) 3.4092 no .
Ru(1) H(17B) 3.4401 no .
Ru(1) H(20A) 3.4653 no .
Ru(1) H(20B) 3.3859 no .
Ru(2) H(37A) 3.4684 no .
Ru(2) H(37B) 3.2678 no .
Ru(2) H(40A) 3.4676 no .
Ru(2) H(40B) 3.4104 no .
F(1) H(5) 3.3754 no .
F(1) H(17B) 2.8694 no .
F(1) H(20A) 3.2987 no .
F(2) H(20A) 3.4342 no .
F(3) H(5) 2.3297 no .
F(4) H(14) 3.3502 no .
F(4) H(17A) 2.8042 no 3_677
F(6) H(14) 2.4375 no .
F(7) H(33) 3.3428 no .
F(7) H(37A) 2.5957 no .
F(9) H(33) 2.3450 no .
F(10) H(25) 3.3805 no .
F(10) H(37B) 3.0920 no .
F(10) H(40B) 3.3582 no .
F(11) H(25) 2.3440 no .
O(1) H(17B) 3.0067 no .
O(1) H(20A) 3.5525 no .
O(2) H(8) 2.5028 no .
O(2) H(20B) 3.5798 no 3_677
O(3) H(11) 2.6720 no .
O(3) H(20A) 3.0500 no .
O(3) H(20B) 2.8462 no .
O(4) H(17A) 2.8625 no 3_677
O(4) H(17B) 3.5303 no 3_677
O(5) H(18A) 2.8721 no .
O(5) H(18B) 3.1248 no .
O(5) H(19A) 3.1565 no .
O(5) H(19B) 2.8151 no .
O(6) H(37B) 2.7924 no .
O(7) H(28) 2.6187 no .
O(7) H(40A) 3.4449 no 3_666
O(8) H(37A) 2.9412 no .
O(8) H(37B) 3.3259 no .
O(9) H(36) 2.4678 no .
O(9) H(40A) 3.1832 no 3_666
O(9) H(40B) 2.8913 no 3_666
O(10) H(38A) 2.9756 no .
O(10) H(38B) 2.9871 no .
O(10) H(39A) 2.8241 no .
O(10) H(39B) 3.1440 no .
C(1) H(8) 2.5702 no .
C(2) H(5) 3.2630 no .
C(2) H(7) 3.2766 no .
C(3) H(6) 3.2591 no .
C(3) H(8) 3.2653 no .
C(4) H(5) 2.6213 no .
C(5) H(7) 3.2569 no .
C(6) H(8) 3.2572 no .
C(7) H(5) 3.2544 no .
C(8) H(6) 3.2575 no .
C(9) H(11) 2.6037 no .
C(10) H(12) 3.2661 no .
C(10) H(14) 3.2837 no .
C(11) H(13) 3.2602 no .
C(12) H(14) 3.2746 no .
C(13) H(11) 3.2636 no .
C(14) H(12) 3.2743 no .
C(15) H(11) 3.2897 no .
C(15) H(13) 3.2656 no .
C(16) H(14) 2.6653 no .
C(17) H(19A) 3.1320 no .
C(17) H(19B) 3.0747 no .
C(17) H(20A) 2.6617 no .
C(17) H(20B) 3.1678 no .
C(18) H(20A) 2.8585 no .
C(18) H(20B) 3.2164 no .
C(19) H(17A) 3.2178 no .
C(19) H(17B) 2.9611 no .
C(20) H(17A) 3.1577 no .
C(20) H(17B) 2.6919 no .
C(20) H(18A) 3.0940 no .
C(20) H(18B) 3.0359 no .
C(21) H(28) 2.5921 no .
C(22) H(25) 3.2832 no .
C(22) H(27) 3.2576 no .
C(23) H(26) 3.2542 no .
C(23) H(28) 3.2819 no .
C(24) H(25) 2.6129 no .
C(25) H(27) 3.2554 no .
C(26) H(28) 3.2575 no .
C(27) H(25) 3.2559 no .
C(28) H(26) 3.2567 no .
C(29) H(36) 2.5451 no .
C(30) H(33) 3.2644 no .
C(30) H(35) 3.2499 no .
C(31) H(34) 3.2586 no .
C(31) H(36) 3.2708 no .
C(32) H(33) 2.6078 no .
C(33) H(35) 3.2626 no .
C(34) H(36) 3.2494 no .
C(35) H(33) 3.2582 no .
C(36) H(34) 3.2503 no .
C(37) H(39A) 2.9134 no .
C(37) H(39B) 3.1116 no .
C(37) H(40A) 3.1291 no .
C(37) H(40B) 2.8053 no .
C(38) H(40A) 3.1921 no .
C(38) H(40B) 2.8536 no .
C(39) H(37A) 3.0219 no .
C(39) H(37B) 3.0341 no .
C(40) H(37A) 3.0812 no .
C(40) H(37B) 2.8793 no .
C(40) H(38A) 2.9276 no .
C(40) H(38B) 3.1446 no .
H(5) H(6) 2.3084 no .
H(6) H(7) 2.3490 no .
H(7) H(8) 2.3414 no .
H(11) H(12) 2.3520 no .
H(11) H(20B) 3.5114 no .
H(12) H(13) 2.3202 no .
H(13) H(14) 2.3437 no .
H(17A) H(18A) 2.2468 no .
H(17A) H(18B) 2.6469 no .
H(17B) H(18A) 2.8263 no .
H(17B) H(18B) 2.2488 no .
H(17B) H(19A) 3.4221 no .
H(17B) H(20A) 2.6808 no .
H(18A) H(19A) 2.7348 no .
H(18A) H(19B) 2.2369 no .
H(18B) H(19A) 2.2365 no .
H(18B) H(19B) 2.7748 no .
H(18B) H(20A) 3.2317 no .
H(19A) H(20A) 2.2665 no .
H(19A) H(20B) 2.6062 no .
H(19B) H(20A) 2.8491 no .
H(19B) H(20B) 2.2681 no .
H(25) H(26) 2.3291 no .
H(26) H(27) 2.3296 no .
H(27) H(28) 2.3302 no .
H(33) H(34) 2.3259 no .
H(34) H(35) 2.3463 no .
H(35) H(36) 2.3296 no .
H(36) H(40A) 3.5391 no 3_666
H(36) H(40B) 3.5994 no 3_666
H(37A) H(38A) 2.6244 no .
H(37A) H(38B) 2.0704 no .
H(37A) H(39A) 3.3258 no .
H(37B) H(38A) 2.0703 no .
H(37B) H(38B) 2.6152 no .
H(37B) H(39B) 3.5947 no .
H(37B) H(40B) 3.0576 no .
H(38A) H(39A) 2.8171 no .
H(38A) H(39B) 2.2420 no .
H(38A) H(40B) 3.1052 no .
H(38B) H(39A) 2.2461 no .
H(38B) H(39B) 2.6672 no .
H(39A) H(40A) 2.2561 no .
H(39A) H(40B) 2.8384 no .
H(39B) H(40A) 2.6099 no .
H(39B) H(40B) 2.2535 no .
F(2) H(34) 2.4619 no 4_565
F(3) H(33) 2.8602 no 4_565
F(3) H(34) 3.2746 no 4_565
F(3) H(37B) 2.6012 no .
F(3) H(38A) 3.0829 no .
F(4) H(11) 3.3058 no 2_647
F(4) H(12) 2.7097 no 2_647
F(4) H(26) 3.4297 no .
F(4) H(27) 3.4119 no 2_657
F(5) H(26) 3.2021 no .
F(5) H(34) 3.0239 no 4_565
F(5) H(35) 3.5767 no 4_565
F(6) H(7) 2.6898 no 4_565
F(6) H(8) 3.1200 no 4_565
F(6) H(25) 3.0475 no .
F(6) H(26) 2.8873 no .
F(6) H(35) 3.2319 no 4_565
F(7) H(18B) 2.8777 no 2_546
F(7) H(19A) 2.5770 no 2_546
F(8) H(17B) 3.2104 no 2_546
F(8) H(18B) 2.8077 no 2_546
F(8) H(19A) 3.4954 no 2_546
F(9) H(19A) 3.2678 no 2_546
F(9) H(20A) 3.3349 no 2_546
F(9) H(38A) 3.0163 no 4_465
F(9) H(39B) 2.8250 no 4_465
F(9) H(40B) 3.2590 no 4_465
F(10) H(33) 2.6161 no 4_565
F(11) H(5) 2.9352 no 4_565
F(11) H(37A) 3.2891 no 4_565
F(13) H(7) 2.4419 no 1_565
F(13) H(13) 3.3300 no 4_475
F(13) H(14) 2.8748 no 2_657
F(13) H(14) 2.7080 no 4_475
F(13) H(27) 3.5589 no 1_565
F(13) H(28) 3.0670 no 1_565
F(14) H(7) 3.5062 no 1_565
F(14) H(13) 2.8174 no 4_475
F(14) H(14) 3.2185 no 4_475
F(14) H(19B) 2.8118 no .
F(14) H(20B) 2.6989 no .
F(14) H(35) 3.3026 no 1_565
F(14) H(36) 2.2307 no 1_565
F(14) H(40A) 2.7254 no 3_676
F(14) H(40B) 3.5552 no 3_676
F(15) H(11) 2.9943 no .
F(15) H(12) 3.3156 no .
F(15) H(17A) 2.6493 no 4_575
F(15) H(18A) 2.6215 no 4_575
F(15) H(28) 2.6903 no 1_565
F(15) H(40A) 2.5435 no 3_676
F(16) H(8) 2.5544 no 3_677
F(16) H(11) 2.4101 no .
F(16) H(13) 2.5089 no 4_475
F(16) H(14) 3.5744 no 4_475
F(16) H(20B) 2.6312 no .
O(2) H(12) 3.3779 no 2_647
O(2) H(13) 3.1529 no 2_647
O(4) H(27) 3.1553 no 2_657
O(5) H(12) 2.8223 no 4_475
O(5) H(13) 3.3605 no 4_475
O(6) H(5) 2.9265 no .
O(6) H(6) 3.4623 no .
O(7) H(6) 3.5488 no .
O(7) H(17B) 3.5709 no 4_565
O(7) H(18B) 2.8674 no 4_565
O(8) H(5) 3.4144 no .
O(8) H(6) 3.3808 no .
O(8) H(18B) 3.5831 no 2_546
O(9) H(6) 3.4536 no .
O(10) H(18A) 3.3432 no 2_546
O(10) H(18B) 2.9943 no 2_546
C(2) H(25) 3.3581 no 4_465
C(3) H(25) 3.3736 no 4_465
C(4) H(34) 3.4481 no 4_565
C(5) H(25) 3.3524 no 4_465
C(5) H(37B) 3.4378 no .
C(6) H(25) 3.3379 no 4_465
C(6) H(28) 3.1030 no .
C(7) H(25) 3.3468 no 4_465
C(7) H(28) 3.4084 no .
C(8) H(13) 3.2442 no 2_647
C(8) H(25) 3.3523 no 4_465
C(8) H(26) 3.5855 no 4_465
C(9) H(27) 3.3382 no 2_657
C(10) H(26) 3.5308 no 2_657
C(10) H(27) 2.7682 no 2_657
C(10) H(35) 3.3186 no 4_565
C(11) H(26) 3.0293 no 2_657
C(11) H(27) 3.0525 no 2_657
C(12) H(18A) 3.1506 no 4_575
C(12) H(19B) 3.1936 no 4_575
C(12) H(26) 3.4240 no 2_657
C(12) H(27) 3.2751 no 2_657
C(12) H(35) 3.4897 no 4_565
C(13) H(8) 3.1013 no 2_657
C(13) H(19B) 3.0821 no 4_575
C(13) H(20B) 3.5946 no 4_575
C(13) H(27) 3.2473 no 2_657
C(13) H(35) 3.0372 no 4_565
C(14) H(7) 3.5814 no 4_565
C(14) H(27) 3.0161 no 2_657
C(14) H(35) 2.6659 no 4_565
C(15) H(27) 2.7792 no 2_657
C(15) H(35) 2.8088 no 4_565
C(16) H(26) 3.4175 no .
C(16) H(35) 3.3809 no 4_565
C(17) H(12) 3.0883 no 4_475
C(17) H(28) 3.3212 no 4_465
C(18) H(12) 3.1956 no 4_475
C(18) H(39A) 3.4297 no 2_556
C(18) H(40A) 3.5765 no 2_556
C(19) H(12) 3.4666 no 4_475
C(19) H(13) 3.5640 no 4_475
C(19) H(40B) 3.4601 no 3_676
C(20) H(12) 3.5773 no 4_475
C(20) H(13) 3.3773 no 4_475
C(20) H(39B) 3.3527 no 3_676
C(20) H(40B) 3.5989 no 3_676
C(21) H(5) 3.4359 no .
C(21) H(6) 3.2565 no .
C(22) H(5) 3.5400 no .
C(22) H(6) 3.4690 no .
C(22) H(17B) 3.2673 no 4_565
C(27) H(17A) 3.2810 no 4_565
C(27) H(17B) 3.4759 no 4_565
C(28) H(6) 3.1850 no .
C(28) H(17A) 2.9705 no 4_565
C(28) H(17B) 3.0583 no 4_565
C(29) H(6) 3.0908 no .
C(30) H(6) 3.1601 no .
C(30) H(38B) 3.3516 no 2_546
C(31) H(38B) 3.1441 no 2_546
C(32) H(18B) 3.4003 no 2_546
C(32) H(19A) 3.3409 no 2_546
C(33) H(38A) 3.2466 no 2_546
C(33) H(38B) 2.8946 no 2_546
C(34) H(38A) 3.5339 no 2_546
C(34) H(38B) 2.8669 no 2_546
C(34) H(39A) 3.2223 no 2_546
C(34) H(39B) 3.4190 no 2_546
C(35) H(19B) 3.3100 no 1_545
C(35) H(38B) 3.0344 no 2_546
C(35) H(39A) 3.2982 no 2_546
C(36) H(6) 2.9587 no .
C(36) H(19B) 3.3279 no 1_545
C(36) H(38B) 3.2632 no 2_546
C(37) H(5) 3.3059 no .
C(37) H(18B) 3.5385 no 2_546
C(39) H(18A) 3.3300 no 2_546
C(39) H(20A) 3.3597 no 3_676
C(39) H(34) 3.3922 no 2_556
C(40) H(18A) 3.3070 no 2_546
C(40) H(19A) 3.5635 no 3_676
B(1) H(7) 3.4727 no 1_565
B(1) H(11) 3.2478 no .
B(1) H(13) 3.0528 no 4_475
B(1) H(14) 3.3508 no 4_475
B(1) H(20B) 3.1714 no .
B(1) H(28) 3.2756 no 1_565
B(1) H(36) 3.4989 no 1_565
B(1) H(40A) 3.1226 no 3_676
H(5) F(11) 2.9352 no 4_465
H(5) O(6) 2.9265 no .
H(5) O(8) 3.4144 no .
H(5) C(21) 3.4359 no .
H(5) C(22) 3.5400 no .
H(5) C(37) 3.3059 no .
H(5) H(37A) 3.2517 no .
H(5) H(37B) 2.5089 no .
H(6) O(6) 3.4623 no .
H(6) O(7) 3.5488 no .
H(6) O(8) 3.3808 no .
H(6) O(9) 3.4536 no .
H(6) C(21) 3.2565 no .
H(6) C(22) 3.4690 no .
H(6) C(28) 3.1850 no .
H(6) C(29) 3.0908 no .
H(6) C(30) 3.1601 no .
H(6) C(36) 2.9587 no .
H(6) H(28) 2.8394 no .
H(6) H(36) 2.8042 no .
H(7) F(6) 2.6898 no 4_465
H(7) F(13) 2.4419 no 1_545
H(7) F(14) 3.5062 no 1_545
H(7) C(14) 3.5814 no 4_465
H(7) B(1) 3.4727 no 1_545
H(7) H(14) 3.4660 no 2_647
H(7) H(14) 2.7429 no 4_465
H(7) H(28) 3.3777 no .
H(8) F(6) 3.1200 no 4_465
H(8) F(16) 2.5544 no 3_677
H(8) C(13) 3.1013 no 2_647
H(8) H(13) 2.5001 no 2_647
H(8) H(14) 3.5713 no 2_647
H(8) H(26) 3.5134 no 4_465
H(11) F(4) 3.3058 no 2_657
H(11) F(15) 2.9943 no .
H(11) F(16) 2.4101 no .
H(11) B(1) 3.2478 no .
H(11) H(26) 2.9603 no 2_657
H(12) F(4) 2.7097 no 2_657
H(12) F(15) 3.3156 no .
H(12) O(2) 3.3779 no 2_657
H(12) O(5) 2.8223 no 4_575
H(12) C(17) 3.0883 no 4_575
H(12) C(18) 3.1956 no 4_575
H(12) C(19) 3.4666 no 4_575
H(12) C(20) 3.5773 no 4_575
H(12) H(17A) 2.8089 no 4_575
H(12) H(18A) 2.7326 no 4_575
H(12) H(19B) 3.1244 no 4_575
H(13) F(13) 3.3300 no 4_575
H(13) F(14) 2.8174 no 4_575
H(13) F(16) 2.5089 no 4_575
H(13) O(2) 3.1529 no 2_657
H(13) O(5) 3.3605 no 4_575
H(13) C(8) 3.2442 no 2_657
H(13) C(19) 3.5640 no 4_575
H(13) C(20) 3.3773 no 4_575
H(13) B(1) 3.0528 no 4_575
H(13) H(8) 2.5001 no 2_657
H(13) H(19B) 2.9322 no 4_575
H(13) H(20B) 2.8619 no 4_575
H(13) H(35) 3.4947 no 4_565
H(14) F(13) 2.8748 no 2_647
H(14) F(13) 2.7080 no 4_575
H(14) F(14) 3.2185 no 4_575
H(14) F(16) 3.5744 no 4_575
H(14) B(1) 3.3508 no 4_575
H(14) H(7) 3.4660 no 2_657
H(14) H(7) 2.7429 no 4_565
H(14) H(8) 3.5713 no 2_657
H(14) H(27) 3.5455 no 2_657
H(14) H(35) 2.9466 no 4_565
H(17A) F(15) 2.6493 no 4_475
H(17A) C(27) 3.2810 no 4_465
H(17A) C(28) 2.9705 no 4_465
H(17A) H(12) 2.8089 no 4_475
H(17A) H(27) 3.2791 no 4_465
H(17A) H(28) 2.7099 no 4_465
H(17B) F(8) 3.2104 no 2_556
H(17B) O(7) 3.5709 no 4_465
H(17B) C(22) 3.2673 no 4_465
H(17B) C(27) 3.4759 no 4_465
H(17B) C(28) 3.0583 no 4_465
H(17B) H(28) 3.1795 no 4_465
H(18A) F(15) 2.6215 no 4_475
H(18A) O(10) 3.3432 no 2_556
H(18A) C(12) 3.1506 no 4_475
H(18A) C(39) 3.3300 no 2_556
H(18A) C(40) 3.3070 no 2_556
H(18A) H(12) 2.7326 no 4_475
H(18A) H(39A) 2.6472 no 2_556
H(18A) H(40A) 2.8571 no 2_556
H(18B) F(7) 2.8777 no 2_556
H(18B) F(8) 2.8077 no 2_556
H(18B) O(7) 2.8674 no 4_465
H(18B) O(8) 3.5831 no 2_556
H(18B) O(10) 2.9943 no 2_556
H(18B) C(32) 3.4003 no 2_556
H(18B) C(37) 3.5385 no 2_556
H(18B) H(37A) 3.1545 no 2_556
H(18B) H(39A) 3.5724 no 2_556
H(18B) H(40A) 3.3959 no 2_556
H(19A) F(7) 2.5770 no 2_556
H(19A) F(8) 3.4954 no 2_556
H(19A) F(9) 3.2678 no 2_556
H(19A) C(32) 3.3409 no 2_556
H(19A) C(40) 3.5635 no 3_676
H(19A) H(36) 3.5134 no 1_565
H(19A) H(37A) 3.4702 no 2_556
H(19A) H(39B) 3.5911 no 3_676
H(19A) H(40B) 2.7591 no 3_676
H(19B) F(14) 2.8118 no .
H(19B) C(12) 3.1936 no 4_475
H(19B) C(13) 3.0821 no 4_475
H(19B) C(35) 3.3100 no 1_565
H(19B) C(36) 3.3279 no 1_565
H(19B) H(12) 3.1244 no 4_475
H(19B) H(13) 2.9322 no 4_475
H(19B) H(35) 2.9265 no 1_565
H(19B) H(36) 2.9469 no 1_565
H(19B) H(39A) 3.4427 no 2_556
H(20A) F(9) 3.3349 no 2_556
H(20A) C(39) 3.3597 no 3_676
H(20A) H(39B) 2.5804 no 3_676
H(20A) H(40B) 3.3065 no 3_676
H(20B) F(14) 2.6989 no .
H(20B) F(16) 2.6312 no .
H(20B) C(13) 3.5946 no 4_475
H(20B) B(1) 3.1714 no .
H(20B) H(13) 2.8619 no 4_475
H(20B) H(39B) 3.3571 no 3_676
H(20B) H(40A) 3.2427 no 3_676
H(20B) H(40B) 3.4980 no 3_676
H(25) F(6) 3.0475 no .
H(25) C(2) 3.3581 no 4_565
H(25) C(3) 3.3736 no 4_565
H(25) C(5) 3.3524 no 4_565
H(25) C(6) 3.3379 no 4_565
H(25) C(7) 3.3468 no 4_565
H(25) C(8) 3.3523 no 4_565
H(26) F(4) 3.4297 no .
H(26) F(5) 3.2021 no .
H(26) F(6) 2.8873 no .
H(26) C(8) 3.5855 no 4_565
H(26) C(10) 3.5308 no 2_647
H(26) C(11) 3.0293 no 2_647
H(26) C(12) 3.4240 no 2_647
H(26) C(16) 3.4175 no .
H(26) H(8) 3.5134 no 4_565
H(26) H(11) 2.9603 no 2_647
H(27) F(4) 3.4119 no 2_647
H(27) F(13) 3.5589 no 1_545
H(27) O(4) 3.1553 no 2_647
H(27) C(9) 3.3382 no 2_647
H(27) C(10) 2.7682 no 2_647
H(27) C(11) 3.0525 no 2_647
H(27) C(12) 3.2751 no 2_647
H(27) C(13) 3.2473 no 2_647
H(27) C(14) 3.0161 no 2_647
H(27) C(15) 2.7792 no 2_647
H(27) H(14) 3.5455 no 2_647
H(27) H(17A) 3.2791 no 4_565
H(28) F(13) 3.0670 no 1_545
H(28) F(15) 2.6903 no 1_545
H(28) C(6) 3.1030 no .
H(28) C(7) 3.4084 no .
H(28) C(17) 3.3212 no 4_565
H(28) B(1) 3.2756 no 1_545
H(28) H(6) 2.8394 no .
H(28) H(7) 3.3777 no .
H(28) H(17A) 2.7099 no 4_565
H(28) H(17B) 3.1795 no 4_565
H(33) F(3) 2.8602 no 4_465
H(33) F(10) 2.6161 no 4_465
H(33) H(38A) 3.1984 no 2_546
H(33) H(38A) 3.1987 no 4_465
H(33) H(38B) 3.3174 no 2_546
H(34) F(2) 2.4619 no 4_465
H(34) F(3) 3.2746 no 4_465
H(34) F(5) 3.0239 no 4_465
H(34) C(4) 3.4481 no 4_465
H(34) C(39) 3.3922 no 2_546
H(34) H(38B) 3.3128 no 2_546
H(34) H(39A) 3.1046 no 2_546
H(34) H(39B) 3.0678 no 2_546
H(35) F(5) 3.5767 no 4_465
H(35) F(6) 3.2319 no 4_465
H(35) F(14) 3.3026 no 1_545
H(35) C(10) 3.3186 no 4_465
H(35) C(12) 3.4897 no 4_465
H(35) C(13) 3.0372 no 4_465
H(35) C(14) 2.6659 no 4_465
H(35) C(15) 2.8088 no 4_465
H(35) C(16) 3.3809 no 4_465
H(35) H(13) 3.4947 no 4_465
H(35) H(14) 2.9466 no 4_465
H(35) H(19B) 2.9265 no 1_545
H(35) H(38B) 3.5216 no 2_546
H(35) H(39A) 3.1993 no 2_546
H(36) F(14) 2.2307 no 1_545
H(36) B(1) 3.4989 no 1_545
H(36) H(6) 2.8042 no .
H(36) H(19A) 3.5134 no 1_545
H(36) H(19B) 2.9469 no 1_545
H(37A) F(11) 3.2891 no 4_465
H(37A) H(5) 3.2517 no .
H(37A) H(18B) 3.1545 no 2_546
H(37A) H(19A) 3.4702 no 2_546
H(37B) F(3) 2.6012 no .
H(37B) C(5) 3.4378 no .
H(37B) H(5) 2.5089 no .
H(38A) F(3) 3.0829 no .
H(38A) F(9) 3.0163 no 4_565
H(38A) C(33) 3.2466 no 2_556
H(38A) C(34) 3.5339 no 2_556
H(38A) H(33) 3.1984 no 2_556
H(38A) H(33) 3.1987 no 4_565
H(38B) C(30) 3.3516 no 2_556
H(38B) C(31) 3.1441 no 2_556
H(38B) C(33) 2.8946 no 2_556
H(38B) C(34) 2.8669 no 2_556
H(38B) C(35) 3.0344 no 2_556
H(38B) C(36) 3.2632 no 2_556
H(38B) H(33) 3.3174 no 2_556
H(38B) H(34) 3.3128 no 2_556
H(38B) H(35) 3.5216 no 2_556
H(39A) C(18) 3.4297 no 2_546
H(39A) C(34) 3.2223 no 2_556
H(39A) C(35) 3.2982 no 2_556
H(39A) H(18A) 2.6472 no 2_546
H(39A) H(18B) 3.5724 no 2_546
H(39A) H(19B) 3.4427 no 2_546
H(39A) H(34) 3.1046 no 2_556
H(39A) H(35) 3.1993 no 2_556
H(39B) F(9) 2.8250 no 4_565
H(39B) C(20) 3.3527 no 3_676
H(39B) C(34) 3.4190 no 2_556
H(39B) H(19A) 3.5911 no 3_676
H(39B) H(20A) 2.5804 no 3_676
H(39B) H(20B) 3.3571 no 3_676
H(39B) H(34) 3.0678 no 2_556
H(40A) F(14) 2.7254 no 3_676
H(40A) F(15) 2.5435 no 3_676
H(40A) C(18) 3.5765 no 2_546
H(40A) B(1) 3.1226 no 3_676
H(40A) H(18A) 2.8571 no 2_546
H(40A) H(18B) 3.3959 no 2_546
H(40A) H(20B) 3.2427 no 3_676
H(40B) F(9) 3.2590 no 4_565
H(40B) F(14) 3.5552 no 3_676
H(40B) C(19) 3.4601 no 3_676
H(40B) C(20) 3.5989 no 3_676
H(40B) H(19A) 2.7591 no 3_676
H(40B) H(20A) 3.3065 no 3_676
H(40B) H(20B) 3.4980 no 3_676
